data_2227962
loop_
_publ_author_name
'Xiao, Jie'
'Zhao, Hong'

_publ_section_title
;
 3-Phenyl-2-(1<i>H</i>-tetrazol-1-yl)propanoic acid monohydrate
;
_journal_coeditor_code RZ2488
_journal_issue 10
_journal_name_full 'Acta Crystallographica Section E'
_journal_page_first o2690
_journal_paper_doi 10.1107/S1600536810038468
_journal_volume 66
_journal_year 2010
_chemical_formula_iupac 'C10 H10 N4 O2, H2 O'
_chemical_formula_moiety 'C10 H10 N4 O2, H2 O'
_chemical_formula_sum 'C10 H12 N4 O3'
_chemical_formula_weight 236.24
_chemical_name_systematic
;
3-Phenyl-2-(1<i>H</i>-tetrazol-1-yl)propanoic acid monohydrate
;
_space_group_IT_number 29
_symmetry_cell_setting orthorhombic
_symmetry_space_group_name_Hall 'P 2c -2ac'
_symmetry_space_group_name_H-M 'P c a 21'
_atom_sites_solution_hydrogens geom
_atom_sites_solution_primary direct
_atom_sites_solution_secondary difmap
_audit_creation_method SHELXL-97
_cell_angle_alpha 90.00
_cell_angle_beta 90.00
_cell_angle_gamma 90.00
_cell_formula_units_Z 4
_cell_length_a 24.001(4)
_cell_length_b 8.3769(19)
_cell_length_c 5.7455(11)
_cell_measurement_reflns_used 2576
_cell_measurement_temperature 293(2)
_cell_measurement_theta_max 27.4449
_cell_measurement_theta_min 2.4312
_cell_volume 1155.2(4)
_computing_cell_refinement 'CrystalClear (Rigaku, 2005)'
_computing_data_collection 'CrystalClear (Rigaku, 2005)'
_computing_data_reduction 'CrystalClear (Rigaku, 2005)'
_computing_molecular_graphics 'SHELXTL/PC (Sheldrick, 2008)'
_computing_publication_material 'SHELXTL/PC (Sheldrick, 2008)'
_computing_structure_refinement 'SHELXL97 (Sheldrick, 2008)'
_computing_structure_solution 'SHELXS97 (Sheldrick, 2008)'
_diffrn_ambient_temperature 293(2)
_diffrn_detector_area_resol_mean 13.6612
_diffrn_measured_fraction_theta_full 0.999
_diffrn_measured_fraction_theta_max 0.999
_diffrn_measurement_device_type 'Rigaku SCXmini'
_diffrn_measurement_method '\w scans'
_diffrn_radiation_monochromator graphite
_diffrn_radiation_source 'fine-focus sealed tube'
_diffrn_radiation_type MoK\a
_diffrn_radiation_wavelength 0.71073
_diffrn_reflns_av_R_equivalents 0.0491
_diffrn_reflns_av_sigmaI/netI 0.0231
_diffrn_reflns_limit_h_max 31
_diffrn_reflns_limit_h_min -30
_diffrn_reflns_limit_k_max 10
_diffrn_reflns_limit_k_min -10
_diffrn_reflns_limit_l_max 7
_diffrn_reflns_limit_l_min -7
_diffrn_reflns_number 11450
_diffrn_reflns_theta_full 27.50
_diffrn_reflns_theta_max 27.50
_diffrn_reflns_theta_min 2.43
_diffrn_standards_number 0
_exptl_absorpt_coefficient_mu 0.103
_exptl_absorpt_correction_T_max 0.9869
_exptl_absorpt_correction_T_min 0.9721
_exptl_absorpt_correction_type multi-scan
_exptl_absorpt_process_details '(CrystalClear; Rigaku, 2005)'
_exptl_crystal_colour Colourless
_exptl_crystal_density_diffrn 1.358
_exptl_crystal_density_method 'not measured'
_exptl_crystal_description Prism
_exptl_crystal_F_000 496
_exptl_crystal_size_max 0.40
_exptl_crystal_size_mid 0.25
_exptl_crystal_size_min 0.10
_refine_diff_density_max 0.147
_refine_diff_density_min -0.169
_refine_ls_extinction_method none
_refine_ls_goodness_of_fit_ref 1.106
_refine_ls_hydrogen_treatment constr
_refine_ls_matrix_type full
_refine_ls_number_parameters 155
_refine_ls_number_reflns 1461
_refine_ls_number_restraints 1
_refine_ls_restrained_S_all 1.106
_refine_ls_R_factor_all 0.0559
_refine_ls_R_factor_gt 0.0448
_refine_ls_shift/su_max 0.000
_refine_ls_shift/su_mean 0.000
_refine_ls_structure_factor_coef Fsqd
_refine_ls_weighting_details 'calc w=1/[\s^2^(Fo^2^)+(0.0450P)^2^+0.0812P] where P=(Fo^2^+2Fc^2^)/3'
_refine_ls_weighting_scheme calc
_refine_ls_wR_factor_gt 0.0925
_refine_ls_wR_factor_ref 0.0975
_reflns_number_gt 1237
_reflns_number_total 1461
_reflns_threshold_expression I>2sigma(I)
_cod_data_source_file rz2488.cif
_cod_data_source_block I
_cod_original_cell_volume 1155.1(4)
_cod_database_code 2227962
_cod_database_fobs_code 2227962

loop_
_symmetry_equiv_pos_as_xyz
'x, y, z'
'-x, -y, z+1/2'
'x+1/2, -y, z'
'-x+1/2, y, z+1/2'

loop_
_atom_site_type_symbol
_atom_site_label
_atom_site_fract_x
_atom_site_fract_y
_atom_site_fract_z
_atom_site_U_iso_or_equiv
_atom_site_adp_type
_atom_site_calc_flag
_atom_site_refinement_flags
_atom_site_occupancy
_atom_site_disorder_assembly
_atom_site_disorder_group
C C1 0.17744(13) 0.5430(3) 0.8029(6) 0.0523(7) Uani d . 1 . .
H H1 0.1849 0.5834 0.6553 0.063 Uiso calc R 1 . .
C C2 0.22253(10) 0.8730(3) 0.9938(5) 0.0370(5) Uani d . 1 . .
C C3 0.16456(9) 0.8029(3) 1.0194(5) 0.0385(6) Uani d . 1 . .
H H3 0.1523 0.8234 1.1793 0.046 Uiso calc R 1 . .
C C4 0.12188(11) 0.8794(3) 0.8571(6) 0.0494(7) Uani d . 1 . .
H H4A 0.1215 0.9937 0.8834 0.059 Uiso calc R 1 . .
H H4B 0.1332 0.8612 0.6972 0.059 Uiso calc R 1 . .
C C5 0.06378(11) 0.8150(3) 0.8910(5) 0.0466(6) Uani d . 1 . .
C C6 0.03288(12) 0.8572(4) 1.0852(6) 0.0605(8) Uani d . 1 . .
H H6 0.0480 0.9258 1.1957 0.073 Uiso calc R 1 . .
C C7 -0.02045(13) 0.7972(4) 1.1151(7) 0.0738(11) Uani d . 1 . .
H H7 -0.0410 0.8264 1.2455 0.089 Uiso calc R 1 . .
C C8 -0.04305(13) 0.6958(4) 0.9550(8) 0.0714(10) Uani d . 1 . .
H H8 -0.0787 0.6551 0.9767 0.086 Uiso calc R 1 . .
C C9 -0.01295(13) 0.6545(4) 0.7634(8) 0.0728(10) Uani d . 1 . .
H H9 -0.0282 0.5858 0.6535 0.087 Uiso calc R 1 . .
C C10 0.03997(12) 0.7138(4) 0.7312(6) 0.0617(8) Uani d . 1 . .
H H10 0.0600 0.6850 0.5991 0.074 Uiso calc R 1 . .
N N1 0.16699(8) 0.6303(2) 0.9891(4) 0.0398(5) Uani d . 1 . .
N N2 0.15902(10) 0.5316(3) 1.1690(5) 0.0540(7) Uani d . 1 . .
N N3 0.16442(12) 0.3885(3) 1.0871(5) 0.0611(7) Uani d . 1 . .
N N4 0.17577(12) 0.3922(3) 0.8561(5) 0.0594(7) Uani d . 1 . .
O O1 0.26404(6) 0.79317(19) 0.9755(4) 0.0431(4) Uani d . 1 . .
O O2 0.22055(7) 1.02860(19) 0.9997(5) 0.0489(4) Uani d . 1 . .
H H2 0.2522 1.0647 0.9909 0.073 Uiso calc R 1 . .
O O1W 0.31635(8) 0.1603(2) 0.9820(4) 0.0574(5) Uani d . 1 . .
H H1A 0.3191 0.2341 0.8710 0.086 Uiso d R 1 . .
H H1B 0.3195 0.2313 1.1033 0.086 Uiso d R 1 . .

loop_
_atom_site_aniso_label
_atom_site_aniso_U_11
_atom_site_aniso_U_22
_atom_site_aniso_U_33
_atom_site_aniso_U_12
_atom_site_aniso_U_13
_atom_site_aniso_U_23
C1 0.0678(18) 0.0421(16) 0.0470(17) 0.0014(14) 0.0082(15) 0.0055(13)
C2 0.0443(12) 0.0387(12) 0.0281(11) -0.0003(9) -0.0035(12) 0.0023(13)
C3 0.0404(12) 0.0343(11) 0.0408(15) 0.0011(9) 0.0001(11) 0.0066(11)
C4 0.0468(14) 0.0435(14) 0.0579(17) 0.0004(11) -0.0052(13) 0.0097(14)
C5 0.0420(14) 0.0426(14) 0.0553(16) 0.0051(11) -0.0044(13) 0.0077(13)
C6 0.0555(18) 0.0553(17) 0.071(2) 0.0057(14) 0.0008(17) -0.0098(16)
C7 0.058(2) 0.081(2) 0.082(3) 0.0169(17) 0.0193(19) -0.001(2)
C8 0.0429(15) 0.074(2) 0.098(3) -0.0014(14) 0.000(2) 0.004(2)
C9 0.055(2) 0.078(2) 0.086(3) -0.0076(16) -0.012(2) -0.012(2)
C10 0.0507(17) 0.072(2) 0.0621(19) 0.0008(15) -0.0013(16) -0.0097(17)
N1 0.0407(10) 0.0357(10) 0.0429(11) -0.0008(8) 0.0012(11) 0.0081(11)
N2 0.0709(17) 0.0437(14) 0.0473(13) 0.0007(12) 0.0061(13) 0.0108(12)
N3 0.0820(18) 0.0393(14) 0.0619(16) 0.0022(12) 0.0129(15) 0.0076(13)
N4 0.0760(17) 0.0398(14) 0.0624(17) 0.0014(12) 0.0127(14) 0.0033(13)
O1 0.0433(10) 0.0469(9) 0.0391(9) 0.0032(7) 0.0022(9) 0.0037(9)
O2 0.0489(9) 0.0371(9) 0.0607(11) -0.0051(7) -0.0016(12) -0.0002(11)
O1W 0.0674(12) 0.0484(10) 0.0564(11) -0.0175(8) -0.0066(13) 0.0071(12)

loop_
_atom_type_symbol
_atom_type_description
_atom_type_scat_dispersion_real
_atom_type_scat_dispersion_imag
_atom_type_scat_source
C C 0.0033 0.0016 'International Tables Vol C Tables 4.2.6.8 and 6.1.1.4'
H H 0.0000 0.0000 'International Tables Vol C Tables 4.2.6.8 and 6.1.1.4'
N N 0.0061 0.0033 'International Tables Vol C Tables 4.2.6.8 and 6.1.1.4'
O O 0.0106 0.0060 'International Tables Vol C Tables 4.2.6.8 and 6.1.1.4'

loop_
_geom_angle_atom_site_label_1
_geom_angle_atom_site_label_2
_geom_angle_atom_site_label_3
_geom_angle_site_symmetry_1
_geom_angle_site_symmetry_3
_geom_angle
_geom_angle_publ_flag
N4 C1 N1 . . 110.0(3) ?
N4 C1 H1 . . 125.0 ?
N1 C1 H1 . . 125.0 ?
O1 C2 O2 . . 126.0(2) ?
O1 C2 C3 . . 123.48(19) ?
O2 C2 C3 . . 110.55(18) ?
N1 C3 C2 . . 109.64(18) ?
N1 C3 C4 . . 111.7(2) ?
C2 C3 C4 . . 113.2(2) ?
N1 C3 H3 . . 107.3 ?
C2 C3 H3 . . 107.3 ?
C4 C3 H3 . . 107.3 ?
C5 C4 C3 . . 113.1(2) ?
C5 C4 H4A . . 109.0 ?
C3 C4 H4A . . 109.0 ?
C5 C4 H4B . . 109.0 ?
C3 C4 H4B . . 109.0 ?
H4A C4 H4B . . 107.8 ?
C10 C5 C6 . . 118.2(3) ?
C10 C5 C4 . . 121.2(3) ?
C6 C5 C4 . . 120.5(3) ?
C5 C6 C7 . . 120.1(3) ?
C5 C6 H6 . . 119.9 ?
C7 C6 H6 . . 119.9 ?
C8 C7 C6 . . 120.6(3) ?
C8 C7 H7 . . 119.7 ?
C6 C7 H7 . . 119.7 ?
C9 C8 C7 . . 119.5(3) ?
C9 C8 H8 . . 120.3 ?
C7 C8 H8 . . 120.3 ?
C8 C9 C10 . . 120.4(3) ?
C8 C9 H9 . . 119.8 ?
C10 C9 H9 . . 119.8 ?
C5 C10 C9 . . 121.1(3) ?
C5 C10 H10 . . 119.4 ?
C9 C10 H10 . . 119.4 ?
C1 N1 N2 . . 108.12(19) ?
C1 N1 C3 . . 130.9(2) ?
N2 N1 C3 . . 121.0(2) ?
N3 N2 N1 . . 106.1(2) ?
N2 N3 N4 . . 110.8(3) ?
C1 N4 N3 . . 105.0(3) ?
C2 O2 H2 . . 109.5 ?
H1A O1W H1B . . 95.0 ?

loop_
_geom_bond_atom_site_label_1
_geom_bond_atom_site_label_2
_geom_bond_site_symmetry_2
_geom_bond_distance
_geom_bond_publ_flag
C1 N4 . 1.301(4) ?
C1 N1 . 1.320(4) ?
C1 H1 . 0.9300 ?
C2 O1 . 1.205(3) ?
C2 O2 . 1.305(3) ?
C2 C3 . 1.517(3) ?
C3 N1 . 1.457(3) ?
C3 C4 . 1.526(4) ?
C3 H3 . 0.9800 ?
C4 C5 . 1.508(4) ?
C4 H4A . 0.9700 ?
C4 H4B . 0.9700 ?
C5 C10 . 1.374(4) ?
C5 C6 . 1.385(4) ?
C6 C7 . 1.385(4) ?
C6 H6 . 0.9300 ?
C7 C8 . 1.365(5) ?
C7 H7 . 0.9300 ?
C8 C9 . 1.362(6) ?
C8 H8 . 0.9300 ?
C9 C10 . 1.376(4) ?
C9 H9 . 0.9300 ?
C10 H10 . 0.9300 ?
N1 N2 . 1.337(3) ?
N2 N3 . 1.294(4) ?
N3 N4 . 1.355(4) ?
O2 H2 . 0.8200 ?
O1W H1A . 0.8904 ?
O1W H1B . 0.9193 ?

loop_
_geom_hbond_atom_site_label_D
_geom_hbond_atom_site_label_H
_geom_hbond_atom_site_label_A
_geom_hbond_site_symmetry_A
_geom_hbond_distance_DH
_geom_hbond_distance_HA
_geom_hbond_distance_DA
_geom_hbond_angle_DHA
O2 H2 O1W 1_565 0.82 1.74 2.552(2) 173.9
O1W H1B N4 4 0.92 1.98 2.903(4) 177.3
O1W H1A N3 4_554 0.89 2.12 3.003(3) 171.3

loop_
_geom_torsion_atom_site_label_1
_geom_torsion_atom_site_label_2
_geom_torsion_atom_site_label_3
_geom_torsion_atom_site_label_4
_geom_torsion_site_symmetry_1
_geom_torsion_site_symmetry_2
_geom_torsion_site_symmetry_3
_geom_torsion_site_symmetry_4
_geom_torsion
_geom_torsion_publ_flag
O1 C2 C3 N1 . . . . -7.0(4) ?
O2 C2 C3 N1 . . . . 174.4(2) ?
O1 C2 C3 C4 . . . . -132.5(3) ?
O2 C2 C3 C4 . . . . 48.9(3) ?
N1 C3 C4 C5 . . . . 58.4(3) ?
C2 C3 C4 C5 . . . . -177.2(2) ?
C3 C4 C5 C10 . . . . -106.6(3) ?
C3 C4 C5 C6 . . . . 73.5(3) ?
C10 C5 C6 C7 . . . . 0.3(5) ?
C4 C5 C6 C7 . . . . -179.9(3) ?
C5 C6 C7 C8 . . . . 0.3(5) ?
C6 C7 C8 C9 . . . . -0.6(6) ?
C7 C8 C9 C10 . . . . 0.3(6) ?
C6 C5 C10 C9 . . . . -0.6(5) ?
C4 C5 C10 C9 . . . . 179.6(3) ?
C8 C9 C10 C5 . . . . 0.3(5) ?
N4 C1 N1 N2 . . . . 0.8(3) ?
N4 C1 N1 C3 . . . . 179.4(2) ?
C2 C3 N1 C1 . . . . -68.8(3) ?
C4 C3 N1 C1 . . . . 57.5(3) ?
C2 C3 N1 N2 . . . . 109.7(3) ?
C4 C3 N1 N2 . . . . -124.0(3) ?
C1 N1 N2 N3 . . . . -0.4(3) ?
C3 N1 N2 N3 . . . . -179.2(2) ?
N1 N2 N3 N4 . . . . 0.0(3) ?
N1 C1 N4 N3 . . . . -0.8(4) ?
N2 N3 N4 C1 . . . . 0.5(4) ?
